data_4343885
loop_
_publ_author_name
'Ok, K.M.'
'Halasyamani, P.S.'

_publ_section_title
;
 Asymmetric cationic coordination environments in new oxide materials:
 synthesis and characterization of Pb4 Te6 M10 O41 (M = Nb(5+) or Ta(5+))
;
_journal_name_full 'Inorganic Chemistry'
_journal_page_first 4248
_journal_page_last 4253
_journal_volume 43
_journal_year 2004
_chemical_formula_sum 'Nb10 O41 Pb4.67 Te6'
_chemical_name_systematic 'Pb4 Te6 Nb10 O41'
_space_group_IT_number 12
_symmetry_space_group_name_Hall '-C 2y'
_symmetry_space_group_name_H-M 'C 1 2/m 1'
_cell_angle_alpha 90
_cell_angle_beta 99.63
_cell_angle_gamma 90
_cell_formula_units_Z 4
_cell_length_a 23.412
_cell_length_b 20.114
_cell_length_c 7.5008
_cell_volume 3482.420
_citation_journal_id_ASTM INOCAJ
_cod_data_source_file Ok_INOCAJ_2004_454.cif
_cod_data_source_block Nb10O41Pb4.67Te6
_cod_original_cell_volume 3482.421
_cod_database_code 4343885

loop_
_symmetry_equiv_pos_as_xyz
x,y,z
-x,y,-z
-x,-y,-z
x,-y,z
x+1/2,y+1/2,z
-x+1/2,y+1/2,-z
-x+1/2,-y+1/2,-z
x+1/2,-y+1/2,z

loop_
_atom_site_label
_atom_site_type_symbol
_atom_site_fract_x
_atom_site_fract_y
_atom_site_fract_z
_atom_site_occupancy
_atom_site_U_iso_or_equiv
O18 O-2 0.4383 0 0.2206 1 0.0
Pb1 Pb+2 0.284675 0.088462 0.36694 1 0.0
Te2 Te+4 0.00174 0.09286 -0.74997 1 0.0
Te1 Te+4 0.33038 0.24158 0.15944 1 0.0
O20 O-2 0.2676 0 -0.1365 1 0.0
O13 O-2 0.3963 0.0938 0.4485 1 0.0
O17 O-2 0.3382 0.0791 0.1101 1 0.0
Pb5 Pb+2 0.0198 0.2585 -0.9907 0.16 0.0
O15 O-2 0.0877 0.2989 -0.6987 1 0.0
Nb4 Nb+5 0.42068 0.09237 0.20528 1 0.0
O2 O-2 0.0564 0.087 -0.9095 1 0.0
O12 O-2 0.4306 0 -0.2748 1 0.0
O3 O-2 0.1295 0.1953 -0.8743 1 0.0
Pb4 Pb+2 0 0.2654 -0.1 0.67 0.0
Pb2 Pb+2 0.5 0.2363 0.5 0.39 0.0
O5 O-2 0.1191 0.112 -1.1877 1 0.0
O9 O-2 0.2208 0.1164 -0.3147 1 0.0
O16 O-2 0.3368 0.0968 -0.2712 1 0.0
O8 O-2 0.1476 0 -0.3863 1 0.0
O21 O-2 0.2972 0.1939 -0.0537 1 0.0
Nb1 Nb+5 0.14118 0.09394 -0.93609 1 0.0
Nb2 Nb+5 0.1424 0.09345 -0.43185 1 0.0
Nb3 Nb+5 0.42145 0.09401 -0.29336 1 0.0
O23 O-2 0.2947 0.1965 0.3328 1 0.0
O1 O-2 0.1421 0 -0.9583 1 0.0
O19 O-2 0.4029 0.1982 0.2038 1 0.0
O14 O-2 0.4998 0.1202 -0.3095 1 0.0
O11 O-2 0.4369 0.1072 -0.0317 1 0.0
O22 O-2 -0.005 0.1845 -0.7576 1 0.0
O4 O-2 0.2218 0.1042 0.0552 1 0.0
Te3 Te+4 0.15524 0.24697 -0.66619 1 0.0
Nb5 Nb+5 0.28071 0.09374 -0.11463 1 0.0
O10 O-2 0.0569 0.0866 -0.5316 1 0.0
O7 O-2 0.1276 0.1956 -0.4894 1 0.0
O6 O-2 0.1651 0.0886 -0.6615 1 0.0
Pb3 Pb+2 0.4849 0.2392 0.4902 0.31 0.0
